data_4311953
loop_
_publ_author_name
'Andrew C. Warden'
'Mark Warren'
'Milton T. W. Hearn'
'Leone Spiccia'

_publ_contact_author 'Spiccia, Leone'
_publ_contact_author_email leone.spiccia@sci.monash.edu.au
_publ_section_title
;
 Binding of Inorganic Oxoanions to Macrocyclic Ligands: Effect of the
 Degree of Protonation on Supramolecular Assemblies Formed by Phosphate
 and [18]aneN6
;
_journal_name_full 'Inorganic Chemistry'
_journal_page_first 6936
_journal_page_last 6943
_journal_paper_doi 10.1021/ic049633v
_journal_volume 43
_journal_year 2004
_chemical_formula_sum 'C12 H42 N6 O16 P4'
_chemical_formula_weight 650.4
_chemical_name_systematic
;
 1,4,10,13-tetraazonia-7,16-diazacyclooctadecane-tetra-dihydrogenphosphate
;
_space_group_IT_number 14
_symmetry_cell_setting monoclinic
_symmetry_space_group_name_Hall '-P 2yn'
_symmetry_space_group_name_H-M 'P 1 21/n 1'
_atom_sites_solution_hydrogens geom
_atom_sites_solution_primary direct
_atom_sites_solution_secondary difmap
_audit_creation_date 2003-12-14T00:34:18-00:00
_audit_creation_method 'WinGX routine CIF_UPDATE'
_cell_angle_alpha 90
_cell_angle_beta 97.5920(10)
_cell_angle_gamma 90
_cell_formula_units_Z 2
_cell_length_a 8.5026(2)
_cell_length_b 13.4929(4)
_cell_length_c 11.5923(3)
_cell_measurement_temperature 123(2)
_cell_volume 1318.27(6)
_computing_structure_refinement 'SHELXL-97 (Sheldrick, 1997)'
_computing_structure_solution 'SHELXS-97 (Sheldrick, 1990)'
_diffrn_ambient_temperature 123(2)
_diffrn_measured_fraction_theta_full 0.996
_diffrn_measured_fraction_theta_max 0.989
_diffrn_radiation_monochromator graphite
_diffrn_radiation_type MoK\a
_diffrn_radiation_wavelength 0.71073
_diffrn_reflns_av_R_equivalents 0.0623
_diffrn_reflns_av_unetI/netI 0.0719
_diffrn_reflns_limit_h_max 8
_diffrn_reflns_limit_h_min -11
_diffrn_reflns_limit_k_max 15
_diffrn_reflns_limit_k_min -17
_diffrn_reflns_limit_l_max 14
_diffrn_reflns_limit_l_min -15
_diffrn_reflns_number 9492
_diffrn_reflns_theta_full 27.5
_diffrn_reflns_theta_max 27.87
_diffrn_reflns_theta_min 3.85
_exptl_absorpt_coefficient_mu 0.37
_exptl_absorpt_correction_type none
_exptl_crystal_density_diffrn 1.639
_exptl_crystal_density_method 'not measured'
_exptl_crystal_F_000 688
_exptl_crystal_size_max 0.02
_exptl_crystal_size_mid 0.01
_exptl_crystal_size_min 0.01
_refine_diff_density_max 0.309
_refine_diff_density_min -0.404
_refine_diff_density_rms 0.073
_refine_ls_extinction_method none
_refine_ls_goodness_of_fit_ref 1.006
_refine_ls_hydrogen_treatment mixed
_refine_ls_matrix_type full
_refine_ls_number_parameters 256
_refine_ls_number_reflns 3101
_refine_ls_number_restraints 0
_refine_ls_restrained_S_all 1.006
_refine_ls_R_factor_all 0.074
_refine_ls_R_factor_gt 0.0411
_refine_ls_shift/su_max 0.001
_refine_ls_shift/su_mean 0
_refine_ls_structure_factor_coef Fsqd
_refine_ls_weighting_details 'calc w=1/[\s^2^(Fo^2^)+(0.0402P)^2^+0.0000P] where P=(Fo^2^+2Fc^2^)/3'
_refine_ls_weighting_scheme calc
_refine_ls_wR_factor_gt 0.0806
_refine_ls_wR_factor_ref 0.0888
_reflns_number_gt 2190
_reflns_number_total 3101
_reflns_threshold_expression >2sigma(I)
_cod_data_source_file ic049633vsi20040319_083424_3.cif
_cod_data_source_block c70b1
_cod_database_code 4311953

loop_
_symmetry_equiv_pos_as_xyz
'x, y, z'
'-x+1/2, y+1/2, -z+1/2'
'-x, -y, -z'
'x-1/2, -y-1/2, z-1/2'

loop_
_atom_site_label
_atom_site_type_symbol
_atom_site_fract_x
_atom_site_fract_y
_atom_site_fract_z
_atom_site_U_iso_or_equiv
_atom_site_adp_type
_atom_site_occupancy
_atom_site_symmetry_multiplicity
_atom_site_calc_flag
_atom_site_refinement_flags
_atom_site_disorder_assembly
_atom_site_disorder_group
P1 P 0.26879(6) 1.13260(4) 0.49408(4) 0.01272(15) Uani 1 1 d . . .
N1 N 0.0880(2) 0.91897(13) 0.29936(16) 0.0153(4) Uani 1 1 d . . .
C1 C -0.0339(3) 0.93547(17) 0.19556(19) 0.0184(5) Uani 1 1 d . . .
H1 H -0.136(3) 0.9240(15) 0.2203(18) 0.013(5) Uiso 1 1 d . . .
P2 P 0.42162(6) 0.95701(4) 0.14880(5) 0.01282(15) Uani 1 1 d . . .
N2 N 0.1579(2) 0.84033(14) 0.55195(14) 0.0139(4) Uani 1 1 d . . .
C2 C 0.0938(3) 0.81347(16) 0.33851(19) 0.0170(5) Uani 1 1 d . . .
H2 H -0.011(2) 0.8880(15) 0.1396(17) 0.007(5) Uiso 1 1 d . . .
N3 N 0.0573(2) 0.88731(14) 0.76604(15) 0.0177(4) Uani 1 1 d . . .
C3 C 0.2119(3) 0.79562(17) 0.44609(18) 0.0167(5) Uani 1 1 d . . .
H3 H 0.069(3) 0.9618(19) 0.357(2) 0.027(7) Uiso 1 1 d . . .
C4 C 0.2514(3) 0.80480(16) 0.66270(18) 0.0157(5) Uani 1 1 d . . .
H4 H 0.183(3) 0.9346(18) 0.282(2) 0.028(7) Uiso 1 1 d . . .
C5 C 0.2273(3) 0.87326(17) 0.76035(19) 0.0175(5) Uani 1 1 d . . .
H5 H -0.012(3) 0.7976(15) 0.3541(17) 0.010(5) Uiso 1 1 d . . .
C6 C 0.0253(3) 0.96099(17) 0.85202(19) 0.0191(5) Uani 1 1 d . . .
H6 H 0.132(3) 0.7756(17) 0.278(2) 0.025(6) Uiso 1 1 d . . .
H7 H 0.316(3) 0.8237(15) 0.4401(16) 0.010(5) Uiso 1 1 d . . .
H8 H 0.216(3) 0.7247(18) 0.4577(18) 0.018(6) Uiso 1 1 d . . .
H9 H 0.170(3) 0.9091(18) 0.5483(17) 0.017(6) Uiso 1 1 d . . .
H10 H 0.051(3) 0.8255(18) 0.555(2) 0.033(7) Uiso 1 1 d . . .
H11 H 0.363(3) 0.8046(15) 0.6522(17) 0.009(5) Uiso 1 1 d . . .
H12 H 0.218(2) 0.7396(17) 0.6742(17) 0.016(6) Uiso 1 1 d . . .
H13 H 0.265(2) 0.9335(16) 0.7473(18) 0.011(5) Uiso 1 1 d . . .
H14 H 0.283(2) 0.8486(15) 0.8351(18) 0.011(5) Uiso 1 1 d . . .
H15 H 0.027(3) 0.830(2) 0.786(2) 0.034(7) Uiso 1 1 d . . .
H16 H 0.098(3) 0.9587(16) 0.920(2) 0.016(6) Uiso 1 1 d . . .
H17 H -0.082(3) 0.9503(15) 0.8711(18) 0.013(5) Uiso 1 1 d . . .
H1P H 0.391(4) 1.087(2) 0.368(3) 0.048(11) Uiso 1 1 d . . .
H2P H 0.439(4) 1.114(2) 0.637(3) 0.051(9) Uiso 1 1 d . . .
H3P H 0.388(4) 1.064(2) 0.021(3) 0.069(11) Uiso 1 1 d . . .
H4P H 0.303(4) 0.821(3) 0.079(3) 0.077(11) Uiso 1 1 d . . .
O1P1 O 0.18726(17) 1.03519(10) 0.50384(12) 0.0175(3) Uani 1 1 d . . .
O2P1 O 0.15725(16) 1.21903(10) 0.47075(12) 0.0177(3) Uani 1 1 d . . .
O3P1 O 0.3828(2) 1.13040(14) 0.39864(17) 0.0314(5) Uani 1 1 d . . .
O4P1 O 0.3788(2) 1.16022(12) 0.60978(13) 0.0237(4) Uani 1 1 d . . .
O1P2 O 0.41810(17) 0.96682(11) 0.27918(11) 0.0172(3) Uani 1 1 d . . .
O2P2 O 0.57469(17) 0.91810(10) 0.11459(11) 0.0154(3) Uani 1 1 d . . .
O3P2 O 0.37802(18) 1.06140(10) 0.09561(13) 0.0186(4) Uani 1 1 d . . .
O4P2 O 0.27909(17) 0.88804(11) 0.10081(13) 0.0197(4) Uani 1 1 d . . .

loop_
_atom_site_aniso_label
_atom_site_aniso_U_11
_atom_site_aniso_U_22
_atom_site_aniso_U_33
_atom_site_aniso_U_23
_atom_site_aniso_U_13
_atom_site_aniso_U_12
P1 0.0121(3) 0.0103(3) 0.0155(3) -0.0002(2) 0.0011(2) -0.0012(2)
N1 0.0154(11) 0.0139(9) 0.0165(9) -0.0011(8) 0.0016(7) -0.0012(8)
C1 0.0152(12) 0.0209(12) 0.0178(11) -0.0057(10) -0.0024(9) 0.0000(10)
P2 0.0134(3) 0.0108(3) 0.0141(3) -0.0011(2) 0.0012(2) 0.0013(2)
N2 0.0150(10) 0.0112(9) 0.0157(9) 0.0001(7) 0.0027(7) -0.0001(8)
C2 0.0201(13) 0.0131(11) 0.0181(11) -0.0015(9) 0.0038(9) -0.0047(10)
N3 0.0159(10) 0.0164(10) 0.0210(10) 0.0019(8) 0.0029(7) -0.0007(8)
C3 0.0180(12) 0.0115(11) 0.0212(12) -0.0020(9) 0.0048(9) -0.0008(9)
C4 0.0129(12) 0.0134(11) 0.0199(11) 0.0041(9) -0.0017(8) -0.0008(9)
C5 0.0159(12) 0.0155(12) 0.0206(12) 0.0038(10) 0.0004(9) -0.0005(10)
C6 0.0164(12) 0.0252(13) 0.0157(11) -0.0003(10) 0.0020(9) 0.0028(10)
O1P1 0.0207(9) 0.0095(7) 0.0222(8) 0.0029(6) 0.0021(6) -0.0029(6)
O2P1 0.0127(8) 0.0117(7) 0.0277(8) 0.0040(6) -0.0011(6) -0.0009(6)
O3P1 0.0368(11) 0.0203(9) 0.0426(11) -0.0140(9) 0.0258(9) -0.0121(8)
O4P1 0.0262(10) 0.0163(8) 0.0251(9) -0.0020(7) -0.0091(7) 0.0021(7)
O1P2 0.0193(8) 0.0184(8) 0.0138(7) -0.0007(6) 0.0021(6) 0.0027(6)
O2P2 0.0153(8) 0.0142(7) 0.0167(7) 0.0001(6) 0.0018(6) 0.0025(6)
O3P2 0.0243(9) 0.0139(8) 0.0181(8) 0.0024(7) 0.0049(7) 0.0063(6)
O4P2 0.0133(8) 0.0159(8) 0.0299(9) -0.0092(7) 0.0027(6) 0.0005(6)

loop_
_atom_type_symbol
_atom_type_description
_atom_type_scat_dispersion_real
_atom_type_scat_dispersion_imag
_atom_type_scat_source
C C 0.0033 0.0016 'International Tables Vol C Tables 4.2.6.8 and 6.1.1.4'
H H 0 0 'International Tables Vol C Tables 4.2.6.8 and 6.1.1.4'
N N 0.0061 0.0033 'International Tables Vol C Tables 4.2.6.8 and 6.1.1.4'
O O 0.0106 0.006 'International Tables Vol C Tables 4.2.6.8 and 6.1.1.4'
P P 0.1023 0.0942 'International Tables Vol C Tables 4.2.6.8 and 6.1.1.4'

loop_
_geom_angle_atom_site_label_1
_geom_angle_atom_site_label_2
_geom_angle_atom_site_label_3
_geom_angle
_geom_angle_site_symmetry_1
_geom_angle_site_symmetry_3
_geom_angle_publ_flag
O1P1 P1 O2P1 114.01(8) . . ?
O1P1 P1 O3P1 111.90(9) . . ?
O2P1 P1 O3P1 108.79(10) . . ?
O1P1 P1 O4P1 111.85(9) . . ?
O2P1 P1 O4P1 105.00(9) . . ?
O3P1 P1 O4P1 104.66(10) . . ?
C2 N1 C1 112.20(17) . . ?
N1 C1 C6 111.73(18) . 3_576 ?
O2P2 P2 O1P2 115.06(8) . . ?
O2P2 P2 O3P2 112.27(8) . . ?
O1P2 P2 O3P2 106.19(8) . . ?
O2P2 P2 O4P2 110.72(8) . . ?
O1P2 P2 O4P2 106.74(8) . . ?
O3P2 P2 O4P2 105.22(9) . . ?
C3 N2 C4 112.92(17) . . ?
N1 C2 C3 113.21(17) . . ?
C6 N3 C5 113.09(18) . . ?
N2 C3 C2 111.74(18) . . ?
C5 C4 N2 109.92(17) . . ?
N3 C5 C4 110.38(18) . . ?
N3 C6 C1 111.06(18) . 3_576 ?

loop_
_geom_bond_atom_site_label_1
_geom_bond_atom_site_label_2
_geom_bond_distance
_geom_bond_site_symmetry_2
_geom_bond_publ_flag
P1 O1P1 1.4971(15) . ?
P1 O2P1 1.5050(15) . ?
P1 O3P1 1.5645(18) . ?
P1 O4P1 1.5751(16) . ?
N1 C2 1.493(3) . ?
N1 C1 1.497(3) . ?
C1 C6 1.507(3) 3_576 ?
P2 O2P2 1.5044(15) . ?
P2 O1P2 1.5214(14) . ?
P2 O3P2 1.5624(15) . ?
P2 O4P2 1.5703(16) . ?
N2 C3 1.493(3) . ?
N2 C4 1.497(3) . ?
C2 C3 1.513(3) . ?
N3 C6 1.458(3) . ?
N3 C5 1.468(3) . ?
C4 C5 1.496(3) . ?
C6 C1 1.507(3) 3_576 ?

loop_
_geom_hbond_atom_site_label_D
_geom_hbond_atom_site_label_H
_geom_hbond_atom_site_label_A
_geom_hbond_distance_DH
_geom_hbond_distance_HA
_geom_hbond_distance_DA
_geom_hbond_angle_DHA
_geom_hbond_site_symmetry_A
N1 H3 O1P1 0.91(3) 2.11(3) 2.874(2) 141(2) .
N1 H4 O1P2 0.88(3) 2.05(3) 2.919(2) 168(2) .
N1 H4 O4P2 0.88(3) 2.43(2) 3.017(3) 123.8(19) .
N2 H9 O1P1 0.94(2) 1.79(2) 2.706(2) 166.0(19) .
N2 H10 O2P1 0.93(3) 1.86(3) 2.776(2) 167(2) 3_576
N3 H15 O4P1 0.86(3) 2.66(3) 3.399(2) 145(2) 2_546
O3P1 H1P O1P2 0.70(3) 1.94(3) 2.644(2) 178(4) .
O4P1 H2P O1P2 0.84(3) 1.81(3) 2.644(2) 167(3) 3_676
O3P2 H3P O2P2 0.88(3) 1.66(3) 2.537(2) 172(3) 3_675
O4P2 H4P O2P1 0.96(4) 1.55(4) 2.510(2) 173(3) 2_545
C3 H8 O3P2 0.97(2) 2.40(2) 3.272(3) 150.3(17) 2_545
